data_4080587
loop_
_publ_author_name
'Cooper, Robert T.'
'Chadwick, F. Mark'
'Ashley, Andrew E.'
'O&#x2019;Hare, Dermot'

_publ_section_title
;
 Synthesis and Characterization of Group 4 Permethylpentalene Dichloride
 Complexes
;
_journal_issue 7
_journal_name_full Organometallics
_journal_page_first 2228
_journal_paper_doi 10.1021/om400103g
_journal_volume 32
_journal_year 2013
_chemical_absolute_configuration ad
_chemical_compound_source SYN
_chemical_formula_moiety 'C36 H52 Cl5 Hf2 Li1 O2'
_chemical_formula_sum 'C36 H52 Cl5 Hf2 Li O2'
_chemical_formula_weight 1057.99
_chemical_melting_point ?
_space_group_IT_number 4
_symmetry_cell_setting monoclinic
_symmetry_space_group_name_Hall 'P 2yb'
_symmetry_space_group_name_H-M 'P 1 21 1'
_atom_sites_solution_hydrogens difmap
_atom_sites_solution_primary direct
_audit_creation_date 12-12-18
_audit_creation_method CRYSTALS_ver_14.40
_cell_angle_alpha 90
_cell_angle_beta 102.1166(5)
_cell_angle_gamma 90
_cell_formula_units_Z 2
_cell_length_a 12.26200(10)
_cell_length_b 12.6405(2)
_cell_length_c 12.6817(2)
_cell_measurement_reflns_used 4492
_cell_measurement_temperature 150
_cell_measurement_theta_max 27
_cell_measurement_theta_min 5
_cell_volume 1921.85(5)
_computing_cell_refinement 'DENZO/SCALEPACK (Otwinowski & Minor, 1997)'
_computing_data_collection 'COLLECT (Nonius, 2001).'
_computing_data_reduction 'DENZO/SCALEPACK (Otwinowski & Minor, 1997)'
_computing_molecular_graphics 'CAMERON (Watkin et al., 1996)'
_computing_publication_material 'CRYSTALS (Betteridge et al., 2003)'
_computing_structure_refinement 'CRYSTALS (Betteridge et al., 2003)'
_computing_structure_solution 'SIR92 (Altomare et al., 1994)'
_diffrn_ambient_pressure 101
_diffrn_ambient_temperature 150
_diffrn_measured_fraction_theta_full 0.991
_diffrn_measured_fraction_theta_max 0.991
_diffrn_measurement_device Area
_diffrn_measurement_device_type 'Nonius KappaCCD'
_diffrn_measurement_method \w
_diffrn_radiation_monochromator graphite
_diffrn_radiation_type 'Mo K\a'
_diffrn_radiation_wavelength 0.71073
_diffrn_reflns_av_R_equivalents 0.048
_diffrn_reflns_limit_h_max 15
_diffrn_reflns_limit_h_min -15
_diffrn_reflns_limit_k_max 15
_diffrn_reflns_limit_k_min -16
_diffrn_reflns_limit_l_max 16
_diffrn_reflns_limit_l_min -16
_diffrn_reflns_number 22723
_diffrn_reflns_theta_full 26.935
_diffrn_reflns_theta_max 27.484
_diffrn_reflns_theta_min 5.102
_diffrn_standards_number 0
_exptl_absorpt_coefficient_mu 5.776
_exptl_absorpt_correction_T_max 0.31
_exptl_absorpt_correction_T_min 0.22
_exptl_absorpt_correction_type multi-scan
_exptl_absorpt_process_details 'DENZO/SCALEPACK (Otwinowski & Minor, 1997)'
_exptl_crystal_colour colourless
_exptl_crystal_density_diffrn 1.828
_exptl_crystal_density_meas ?
_exptl_crystal_density_method 'not measured'
_exptl_crystal_description diamond
_exptl_crystal_F_000 1032
_exptl_crystal_size_max 0.300
_exptl_crystal_size_mid 0.300
_exptl_crystal_size_min 0.200
_refine_diff_density_max 1.32
_refine_diff_density_min -2.11
_refine_ls_abs_structure_details 'Flack (1983), 3477 Friedel-pairs'
_refine_ls_abs_structure_Flack 0.019(6)
_refine_ls_extinction_method None
_refine_ls_goodness_of_fit_ref 0.9110
_refine_ls_hydrogen_treatment constr
_refine_ls_matrix_type full
_refine_ls_number_parameters 416
_refine_ls_number_reflns 8048
_refine_ls_number_restraints 1
_refine_ls_R_factor_all 0.0251
_refine_ls_R_factor_gt 0.0250
_refine_ls_shift/su_max 0.0025614
_refine_ls_shift/su_mean 0.0000289
_refine_ls_structure_factor_coef Fsqd
_refine_ls_weighting_details
;
 Method, part 1, Chebychev polynomial, (Watkin, 1994, Prince, 1982) 
 [weight] = 1.0/[A~0~*T~0~(x)+A~1~*T~1~(x) ... +A~n-1~]*T~n-1~(x)] 
 where A~i~ are the Chebychev coefficients listed below and x= Fcalc/Fmax 
 Method = Robust Weighting (Prince, 1982) 
 W = [weight] * [1-(deltaF/6*sigmaF)^2^]^2^ 
 A~i~ are: 
 81.5 137. 89.0 43.2 13.6 
;
_refine_ls_weighting_scheme calc
_refine_ls_wR_factor_all 0.0624
_refine_ls_wR_factor_gt 0.0621
_refine_ls_wR_factor_ref 0.0624
_reflns_limit_h_max 15
_reflns_limit_h_min -15
_reflns_limit_k_max 15
_reflns_limit_k_min -16
_reflns_limit_l_max 16
_reflns_limit_l_min 0
_reflns_number_gt 7993
_reflns_number_total 8048
_reflns_threshold_expression I>2.0\s(I)
_oxford_diffrn_Wilson_B_factor 1.17
_oxford_diffrn_Wilson_scale 5.87
_oxford_refine_ls_r_factor_ref 0.0251
_oxford_refine_ls_scale 0.4153(3)
_oxford_reflns_number_all 8048
_oxford_reflns_threshold_expression_ref I>0.0\s(I)
_oxford_structure_analysis_title '151fmc12 At 10:52 on 17/12'
_cod_data_source_file om400103g_si_001.cif
_cod_data_source_block 3
_cod_depositor_comments
;
The following automatic conversions were performed:

'_chemical_melting_point' value 'not measured' was changed to '?' -
the value is undefined or not given.

Automatic conversion script
Id: cif_fix_values 1891 2012-01-12 08:04:46Z andrius 

The following automatic conversions were performed:

'_exptl_crystal_density_meas' value 'not measured' was changed to '?'
- the value is perceived as not measured.

Automatic conversion script
Id: cif_fix_values 3008 2015-01-20 13:52:24Z robertas 
;
_cod_original_sg_symbol_H-M 'P 1 21 1 '
_cod_original_formula_sum 'C36 H52 Cl5 Hf2 Li1 O2'
_cod_database_code 4080587

loop_
_symmetry_equiv_pos_as_xyz
x,y,z
-x,y+1/2,-z

loop_
_atom_site_label
_atom_site_type_symbol
_atom_site_fract_x
_atom_site_fract_y
_atom_site_fract_z
_atom_site_U_iso_or_equiv
_atom_site_occupancy
_atom_site_adp_type
_atom_site_refinement_flags_posn
C1 C 0.6378(4) 0.0000(3) 0.6970(4) 0.0192 1.0000 Uani .
C2 C 0.7332(4) 0.0018(3) 0.6509(4) 0.0238 1.0000 Uani .
C3 C 0.7135(4) 0.0654(4) 0.5571(4) 0.0219 1.0000 Uani .
C4 C 0.6007(3) 0.1043(3) 0.5407(3) 0.0187 1.0000 Uani .
C5 C 0.5515(3) 0.2059(4) 0.5116(3) 0.0206 1.0000 Uani .
C6 C 0.4731(4) 0.2239(3) 0.5774(4) 0.0201 1.0000 Uani .
C7 C 0.4751(3) 0.1401(4) 0.6516(4) 0.0207 1.0000 Uani .
C8 C 0.5535(3) 0.0631(3) 0.6297(3) 0.0182 1.0000 Uani .
C9 C 0.6256(4) -0.0664(4) 0.7936(4) 0.0264 1.0000 Uani .
C10 C 0.8410(4) -0.0564(4) 0.6935(4) 0.0278 1.0000 Uani .
C11 C 0.7919(4) 0.0749(4) 0.4793(4) 0.0298 1.0000 Uani .
C12 C 0.5637(4) 0.2735(4) 0.4171(4) 0.0270 1.0000 Uani .
C13 C 0.4000(4) 0.3202(4) 0.5708(4) 0.0308 1.0000 Uani .
C14 C 0.3964(4) 0.1275(4) 0.7278(4) 0.0272 1.0000 Uani .
C15 C 0.9085(4) 0.5964(4) 0.8140(4) 0.0236 1.0000 Uani .
C16 C 0.8341(4) 0.6014(3) 0.7122(4) 0.0221 1.0000 Uani .
C17 C 0.8753(4) 0.5442(4) 0.6328(4) 0.0221 1.0000 Uani .
C18 C 0.9831(4) 0.5031(3) 0.6851(4) 0.0191 1.0000 Uani .
C19 C 1.0357(3) 0.4010(4) 0.6806(3) 0.0223 1.0000 Uani .
C20 C 1.0890(4) 0.3759(4) 0.7889(4) 0.0236 1.0000 Uani .
C21 C 1.0682(4) 0.4532(4) 0.8621(4) 0.0248 1.0000 Uani .
C22 C 1.0022(4) 0.5339(4) 0.7984(4) 0.0223 1.0000 Uani .
C23 C 0.8965(5) 0.6546(4) 0.9127(4) 0.0327 1.0000 Uani .
C24 C 0.7236(4) 0.6590(4) 0.6899(5) 0.0318 1.0000 Uani .
C25 C 0.8232(5) 0.5456(4) 0.5145(4) 0.0328 1.0000 Uani .
C26 C 1.0501(4) 0.3386(4) 0.5831(4) 0.0309 1.0000 Uani .
C27 C 1.1568(4) 0.2765(5) 0.8188(5) 0.0396 1.0000 Uani .
C28 C 1.1181(4) 0.4567(5) 0.9796(4) 0.0327 1.0000 Uani .
C29 C 0.4486(4) 0.4031(5) 0.9169(5) 0.0358 1.0000 Uani .
C30 C 0.3827(5) 0.5005(5) 0.8752(5) 0.0448 1.0000 Uani .
C31 C 0.4726(5) 0.5755(5) 0.8534(5) 0.0420 1.0000 Uani .
C32 C 0.5698(5) 0.5496(5) 0.9450(5) 0.0368 1.0000 Uani .
C33 C 0.8107(4) 0.2243(4) 1.1638(5) 0.0338 1.0000 Uani .
C34 C 0.9011(5) 0.2890(5) 1.2347(5) 0.0401 1.0000 Uani .
C35 C 0.8364(7) 0.3660(6) 1.2833(6) 0.0554 1.0000 Uani .
C36 C 0.7306(5) 0.3858(4) 1.2002(4) 0.0337 1.0000 Uani .
O2 O 0.5593(3) 0.4385(3) 0.9676(3) 0.0289 1.0000 Uani .
Li1 Li 0.6804(6) 0.3358(7) 0.9752(7) 0.0256 1.0000 Uani .
Cl1 Cl 0.79463(8) 0.30582(9) 0.58627(8) 0.0198 1.0000 Uani .
Cl2 Cl 0.65662(8) 0.39284(9) 0.74357(8) 0.0179 1.0000 Uani .
Cl3 Cl 0.87771(8) 0.20084(10) 0.80947(8) 0.0205 1.0000 Uani .
Cl4 Cl 0.63541(8) 0.17454(9) 0.88210(8) 0.0214 1.0000 Uani .
Cl5 Cl 0.85563(8) 0.40881(11) 0.96350(8) 0.0242 1.0000 Uani .
Hf1 Hf 0.674589(12) 0.19302(5) 0.692004(11) 0.0145 1.0000 Uani .
Hf2 Hf 0.875025(12) 0.40386(5) 0.767918(11) 0.0153 1.0000 Uani .
H91 H 0.5563 -0.0493 0.8150 0.0393 1.0000 Uiso R
H93 H 0.6856 -0.0538 0.8541 0.0393 1.0000 Uiso R
H92 H 0.6244 -0.1414 0.7762 0.0397 1.0000 Uiso R
H101 H 0.9023 -0.0109 0.6907 0.0424 1.0000 Uiso R
H103 H 0.8441 -0.0773 0.7669 0.0422 1.0000 Uiso R
H102 H 0.8462 -0.1179 0.6511 0.0420 1.0000 Uiso R
H111 H 0.7739 0.1374 0.4360 0.0451 1.0000 Uiso R
H113 H 0.8669 0.0799 0.5191 0.0447 1.0000 Uiso R
H112 H 0.7837 0.0142 0.4329 0.0449 1.0000 Uiso R
H121 H 0.5605 0.3465 0.4366 0.0407 1.0000 Uiso R
H123 H 0.6343 0.2593 0.3985 0.0410 1.0000 Uiso R
H122 H 0.5039 0.2587 0.3566 0.0412 1.0000 Uiso R
H131 H 0.3805 0.3315 0.6399 0.0462 1.0000 Uiso R
H132 H 0.4396 0.3810 0.5537 0.0459 1.0000 Uiso R
H133 H 0.3323 0.3101 0.5169 0.0460 1.0000 Uiso R
H141 H 0.4260 0.0785 0.7855 0.0407 1.0000 Uiso R
H142 H 0.3851 0.1954 0.7582 0.0409 1.0000 Uiso R
H143 H 0.3256 0.1010 0.6882 0.0413 1.0000 Uiso R
H231 H 0.9345 0.6182 0.9755 0.0488 1.0000 Uiso R
H232 H 0.9270 0.7250 0.9123 0.0492 1.0000 Uiso R
H233 H 0.8192 0.6598 0.9149 0.0490 1.0000 Uiso R
H241 H 0.6682 0.6160 0.6447 0.0482 1.0000 Uiso R
H242 H 0.7299 0.7261 0.6548 0.0479 1.0000 Uiso R
H243 H 0.6993 0.6714 0.7562 0.0480 1.0000 Uiso R
H251 H 0.8594 0.4948 0.4778 0.0490 1.0000 Uiso R
H252 H 0.8324 0.6153 0.4859 0.0492 1.0000 Uiso R
H253 H 0.7457 0.5277 0.5027 0.0493 1.0000 Uiso R
H262 H 1.0298 0.2661 0.5924 0.0459 1.0000 Uiso R
H261 H 1.1274 0.3418 0.5763 0.0461 1.0000 Uiso R
H263 H 1.0033 0.3670 0.5192 0.0458 1.0000 Uiso R
H272 H 1.1586 0.2585 0.8925 0.0593 1.0000 Uiso R
H271 H 1.2316 0.2861 0.8093 0.0593 1.0000 Uiso R
H273 H 1.1241 0.2190 0.7748 0.0592 1.0000 Uiso R
H282 H 1.0638 0.4798 1.0187 0.0490 1.0000 Uiso R
H281 H 1.1805 0.5042 0.9921 0.0489 1.0000 Uiso R
H283 H 1.1432 0.3875 1.0036 0.0492 1.0000 Uiso R
H292 H 0.4144 0.3670 0.9684 0.0433 1.0000 Uiso R
H291 H 0.4523 0.3573 0.8567 0.0432 1.0000 Uiso R
H301 H 0.3461 0.5300 0.9309 0.0542 1.0000 Uiso R
H302 H 0.3279 0.4853 0.8103 0.0541 1.0000 Uiso R
H312 H 0.4507 0.6486 0.8552 0.0499 1.0000 Uiso R
H311 H 0.4918 0.5616 0.7842 0.0499 1.0000 Uiso R
H321 H 0.5641 0.5917 1.0074 0.0442 1.0000 Uiso R
H322 H 0.6407 0.5625 0.9245 0.0437 1.0000 Uiso R
H331 H 0.8358 0.1955 1.1025 0.0402 1.0000 Uiso R
H332 H 0.7881 0.1667 1.2056 0.0404 1.0000 Uiso R
H342 H 0.9469 0.3239 1.1910 0.0482 1.0000 Uiso R
H341 H 0.9487 0.2460 1.2885 0.0481 1.0000 Uiso R
H351 H 0.8773 0.4318 1.2981 0.0672 1.0000 Uiso R
H352 H 0.8197 0.3367 1.3498 0.0668 1.0000 Uiso R
H361 H 0.7350 0.4509 1.1611 0.0402 1.0000 Uiso R
H362 H 0.6673 0.3894 1.2350 0.0403 1.0000 Uiso R
O1 O 0.7192(3) 0.2963(3) 1.1280(3) 0.0255 1.0000 Uani .

loop_
_atom_site_aniso_label
_atom_site_aniso_U_11
_atom_site_aniso_U_22
_atom_site_aniso_U_33
_atom_site_aniso_U_23
_atom_site_aniso_U_13
_atom_site_aniso_U_12
C1 0.0213(19) 0.013(2) 0.021(2) -0.0041(15) -0.0002(15) -0.0011(15)
C2 0.024(2) 0.018(2) 0.026(2) -0.0044(17) -0.0027(16) 0.0027(16)
C3 0.0218(19) 0.019(2) 0.026(2) -0.0056(16) 0.0070(16) -0.0004(15)
C4 0.0236(19) 0.016(2) 0.0139(17) -0.0069(15) -0.0013(14) -0.0061(15)
C5 0.0211(18) 0.020(2) 0.0194(18) 0.0000(17) 0.0014(14) 0.0018(16)
C6 0.0159(18) 0.017(2) 0.025(2) 0.0033(16) -0.0018(15) 0.0009(14)
C7 0.0185(18) 0.024(2) 0.0190(19) -0.0012(16) 0.0025(15) -0.0036(15)
C8 0.0194(17) 0.0145(18) 0.0193(18) -0.0027(15) 0.0008(15) -0.0050(15)
C9 0.033(2) 0.019(2) 0.024(2) 0.0025(17) -0.0010(17) -0.0055(17)
C10 0.026(2) 0.019(2) 0.037(3) -0.0053(19) 0.0018(19) 0.0053(17)
C11 0.031(2) 0.030(2) 0.031(2) -0.009(2) 0.0121(19) -0.0022(19)
C12 0.030(2) 0.029(2) 0.020(2) 0.0020(18) -0.0003(17) -0.0062(18)
C13 0.021(2) 0.027(2) 0.040(3) 0.005(2) -0.0027(18) 0.0096(18)
C14 0.0208(19) 0.032(3) 0.030(2) -0.007(2) 0.0077(17) -0.0036(18)
C15 0.029(2) 0.020(2) 0.022(2) -0.0024(17) 0.0050(17) -0.0048(17)
C16 0.028(2) 0.014(2) 0.024(2) 0.0009(17) 0.0046(16) -0.0044(16)
C17 0.030(2) 0.0153(19) 0.021(2) 0.0032(16) 0.0045(17) -0.0068(16)
C18 0.0211(18) 0.0162(19) 0.024(2) -0.0009(16) 0.0127(16) -0.0085(15)
C19 0.0195(17) 0.0216(19) 0.029(2) -0.0032(19) 0.0115(15) -0.0035(17)
C20 0.0152(18) 0.022(2) 0.034(2) 0.0003(17) 0.0054(16) -0.0044(15)
C21 0.0185(19) 0.031(2) 0.025(2) 0.0014(19) 0.0058(16) -0.0066(17)
C22 0.0214(19) 0.021(2) 0.024(2) 0.0001(17) 0.0019(16) -0.0115(16)
C23 0.043(3) 0.026(2) 0.032(3) -0.009(2) 0.014(2) -0.007(2)
C24 0.033(3) 0.017(2) 0.044(3) 0.0022(19) 0.007(2) 0.0017(18)
C25 0.044(3) 0.026(2) 0.027(2) 0.0037(19) 0.005(2) -0.008(2)
C26 0.029(2) 0.031(3) 0.038(3) -0.008(2) 0.019(2) -0.0090(19)
C27 0.022(2) 0.044(3) 0.052(3) 0.002(3) 0.007(2) 0.011(2)
C28 0.021(2) 0.044(3) 0.029(2) 0.003(2) -0.0049(17) -0.015(2)
C29 0.024(2) 0.038(3) 0.045(3) 0.000(3) 0.0050(19) 0.005(2)
C30 0.035(3) 0.049(4) 0.048(3) 0.003(3) 0.003(2) 0.012(3)
C31 0.043(3) 0.041(3) 0.044(3) 0.006(2) 0.012(3) 0.013(2)
C32 0.033(3) 0.033(3) 0.046(3) -0.005(2) 0.012(2) 0.002(2)
C33 0.029(2) 0.031(3) 0.038(3) -0.001(2) -0.001(2) 0.0037(19)
C34 0.026(2) 0.043(3) 0.045(3) -0.006(3) -0.005(2) 0.000(2)
C35 0.055(4) 0.057(4) 0.048(3) -0.018(3) -0.003(3) -0.002(3)
C36 0.043(3) 0.034(3) 0.027(2) -0.007(2) 0.013(2) 0.015(2)
O2 0.0227(15) 0.0308(18) 0.0324(17) -0.0024(14) 0.0041(13) 0.0043(13)
Li1 0.024(4) 0.023(4) 0.029(4) -0.006(3) 0.004(3) 0.001(3)
Cl1 0.0221(4) 0.0201(5) 0.0183(4) -0.0027(4) 0.0063(3) -0.0040(3)
Cl2 0.0161(4) 0.0156(5) 0.0221(4) -0.0012(4) 0.0041(3) -0.0003(4)
Cl3 0.0171(4) 0.0182(5) 0.0243(5) 0.0024(4) -0.0001(3) 0.0009(4)
Cl4 0.0248(4) 0.0204(5) 0.0198(4) -0.0005(4) 0.0067(4) -0.0045(4)
Cl5 0.0250(4) 0.0305(5) 0.0176(4) -0.0021(4) 0.0057(3) -0.0075(5)
Hf1 0.01457(7) 0.01275(8) 0.01579(8) -0.00119(6) 0.00207(5) -0.00111(6)
Hf2 0.01514(8) 0.01520(8) 0.01568(8) -0.00077(6) 0.00357(5) -0.00248(6)
O1 0.0248(15) 0.0231(17) 0.0290(16) -0.0002(13) 0.0061(13) 0.0022(12)

loop_
_atom_type_symbol
_atom_type_scat_dispersion_real
_atom_type_scat_dispersion_imag
_atom_type_scat_Cromer_Mann_a1
_atom_type_scat_Cromer_Mann_b1
_atom_type_scat_Cromer_Mann_a2
_atom_type_scat_Cromer_Mann_b2
_atom_type_scat_Cromer_Mann_a3
_atom_type_scat_Cromer_Mann_b3
_atom_type_scat_Cromer_Mann_a4
_atom_type_scat_Cromer_Mann_b4
_atom_type_scat_Cromer_Mann_c
_atom_type_scat_source
Hf -0.5830 6.1852 29.1440 1.8326 15.1726 9.5999 14.7586 0.2751 4.3001 72.0290 8.5815 'International Tables Vol C 4.2.6.8 and 6.1.1.4'
O 0.0106 0.0060 3.0485 13.2771 2.2868 5.7011 1.5463 0.3239 0.8670 32.9089 0.2508 'International Tables Vol C 4.2.6.8 and 6.1.1.4'
Li -0.0003 0.0001 1.1282 3.9546 0.7508 1.0524 0.6175 85.3905 0.4653 168.2610 0.0377 'International Tables Vol C 4.2.6.8 and 6.1.1.4'
Cl 0.1484 0.1585 11.4604 0.0104 7.1964 1.1662 6.2556 18.5194 1.6455 47.7784 -9.5574 'International Tables Vol C 4.2.6.8 and 6.1.1.4'
C 0.0033 0.0016 2.3100 20.8439 1.0200 10.2075 1.5886 0.5687 0.8650 51.6512 0.2156 'International Tables Vol C 4.2.6.8 and 6.1.1.4'
H 0.0000 0.0000 0.4930 10.5109 0.3229 26.1257 0.1402 3.1424 0.0408 57.7998 0.0030 'International Tables Vol C 4.2.6.8 and 6.1.1.4'

loop_
_geom_angle_atom_site_label_1
_geom_angle_atom_site_label_2
_geom_angle_atom_site_label_3
_geom_angle
_geom_angle_publ_flag
C2 C1 C8 107.4(4) yes
C2 C1 C9 125.0(4) yes
C8 C1 C9 127.3(4) yes
C2 C1 Hf1 78.6(2) yes
C8 C1 Hf1 63.3(2) yes
C9 C1 Hf1 127.8(3) yes
C1 C2 C3 110.3(4) yes
C1 C2 C10 125.6(4) yes
C3 C2 C10 124.1(4) yes
C1 C2 Hf1 69.2(2) yes
C3 C2 Hf1 68.6(2) yes
C10 C2 Hf1 129.6(3) yes
C2 C3 C4 107.7(4) yes
C2 C3 C11 124.9(4) yes
C4 C3 C11 126.7(4) yes
C2 C3 Hf1 79.2(3) yes
C4 C3 Hf1 63.8(2) yes
C11 C3 Hf1 129.7(3) yes
C3 C4 C5 132.9(4) yes
C3 C4 C8 106.9(4) yes
C5 C4 C8 107.6(4) yes
C3 C4 Hf1 81.0(2) yes
C5 C4 Hf1 81.0(2) yes
C8 C4 Hf1 70.9(2) yes
C4 C5 C6 107.0(4) yes
C4 C5 C12 127.4(4) yes
C6 C5 C12 124.8(4) yes
C4 C5 Hf1 63.9(2) yes
C6 C5 Hf1 79.8(3) yes
C12 C5 Hf1 129.2(3) yes
C5 C6 C7 110.6(4) yes
C5 C6 C13 124.6(4) yes
C7 C6 C13 124.7(4) yes
C5 C6 Hf1 68.0(2) yes
C7 C6 Hf1 68.7(2) yes
C13 C6 Hf1 129.3(3) yes
C6 C7 C8 107.4(4) yes
C6 C7 C14 125.5(4) yes
C8 C7 C14 126.5(4) yes
C6 C7 Hf1 79.3(2) yes
C8 C7 Hf1 63.4(2) yes
C14 C7 Hf1 129.1(3) yes
C4 C8 C1 107.6(4) yes
C4 C8 C7 107.2(4) yes
C1 C8 C7 133.6(4) yes
C4 C8 Hf1 70.9(2) yes
C1 C8 Hf1 81.8(2) yes
C7 C8 Hf1 81.7(2) yes
C1 C9 H91 110.1 no
C1 C9 H93 111.4 no
H91 C9 H93 108.0 no
C1 C9 H92 110.8 no
H91 C9 H92 108.0 no
H93 C9 H92 108.4 no
C2 C10 H101 109.3 no
C2 C10 H103 109.5 no
H101 C10 H103 109.4 no
C2 C10 H102 110.6 no
H101 C10 H102 108.9 no
H103 C10 H102 109.2 no
C3 C11 H111 109.7 no
C3 C11 H113 109.5 no
H111 C11 H113 109.2 no
C3 C11 H112 109.6 no
H111 C11 H112 109.0 no
H113 C11 H112 109.9 no
C5 C12 H121 109.0 no
C5 C12 H123 109.5 no
H121 C12 H123 109.3 no
C5 C12 H122 109.8 no
H121 C12 H122 109.1 no
H123 C12 H122 110.1 no
C6 C13 H131 109.1 no
C6 C13 H132 109.7 no
H131 C13 H132 108.7 no
C6 C13 H133 110.2 no
H131 C13 H133 108.8 no
H132 C13 H133 110.2 no
C7 C14 H141 111.2 no
C7 C14 H142 109.1 no
H141 C14 H142 109.2 no
C7 C14 H143 109.2 no
H141 C14 H143 108.9 no
H142 C14 H143 109.2 no
C16 C15 C22 106.1(4) yes
C16 C15 C23 126.0(5) yes
C22 C15 C23 127.6(4) yes
C16 C15 Hf2 77.8(3) yes
C22 C15 Hf2 62.2(2) yes
C23 C15 Hf2 129.4(3) yes
C15 C16 C17 111.6(4) yes
C15 C16 C24 124.9(4) yes
C17 C16 C24 123.5(4) yes
C15 C16 Hf2 70.2(2) yes
C17 C16 Hf2 68.1(2) yes
C24 C16 Hf2 128.6(3) yes
C16 C17 C18 106.6(4) yes
C16 C17 C25 124.3(5) yes
C18 C17 C25 128.2(4) yes
C16 C17 Hf2 79.7(3) yes
C18 C17 Hf2 63.8(2) yes
C25 C17 Hf2 129.8(3) yes
C17 C18 C19 132.4(4) yes
C17 C18 C22 107.3(4) yes
C19 C18 C22 107.1(4) yes
C17 C18 Hf2 80.9(2) yes
C19 C18 Hf2 80.3(2) yes
C22 C18 Hf2 71.1(2) yes
C18 C19 C20 106.1(4) yes
C18 C19 C26 128.8(4) yes
C20 C19 C26 124.4(4) yes
C18 C19 Hf2 64.1(2) yes
C20 C19 Hf2 79.5(2) yes
C26 C19 Hf2 128.4(3) yes
C19 C20 C21 111.7(4) yes
C19 C20 C27 122.9(5) yes
C21 C20 C27 125.4(5) yes
C19 C20 Hf2 67.9(2) yes
C21 C20 Hf2 69.8(2) yes
C27 C20 Hf2 128.9(3) yes
C20 C21 C22 106.3(4) yes
C20 C21 C28 125.9(5) yes
C22 C21 C28 127.3(5) yes
C20 C21 Hf2 78.3(3) yes
C22 C21 Hf2 62.9(2) yes
C28 C21 Hf2 129.5(3) yes
C18 C22 C15 108.3(4) yes
C18 C22 C21 108.6(4) yes
C15 C22 C21 132.9(4) yes
C18 C22 Hf2 70.9(2) yes
C15 C22 Hf2 83.1(3) yes
C21 C22 Hf2 82.3(3) yes
C15 C23 H231 110.4 no
C15 C23 H232 110.2 no
H231 C23 H232 109.1 no
C15 C23 H233 109.5 no
H231 C23 H233 108.8 no
H232 C23 H233 108.8 no
C16 C24 H241 109.5 no
C16 C24 H242 110.6 no
H241 C24 H242 109.6 no
C16 C24 H243 110.2 no
H241 C24 H243 107.7 no
H242 C24 H243 109.2 no
C17 C25 H251 109.5 no
C17 C25 H252 109.1 no
H251 C25 H252 109.1 no
C17 C25 H253 110.6 no
H251 C25 H253 108.2 no
H252 C25 H253 110.3 no
C19 C26 H262 108.6 no
C19 C26 H261 109.6 no
H262 C26 H261 109.4 no
C19 C26 H263 110.2 no
H262 C26 H263 109.7 no
H261 C26 H263 109.4 no
C20 C27 H272 109.9 no
C20 C27 H271 110.8 no
H272 C27 H271 109.0 no
C20 C27 H273 110.2 no
H272 C27 H273 108.2 no
H271 C27 H273 108.7 no
C21 C28 H282 110.1 no
C21 C28 H281 109.4 no
H282 C28 H281 109.9 no
C21 C28 H283 109.2 no
H282 C28 H283 109.1 no
H281 C28 H283 109.1 no
C30 C29 O2 106.8(5) yes
C30 C29 H292 110.3 no
O2 C29 H292 110.3 no
C30 C29 H291 108.9 no
O2 C29 H291 110.0 no
H292 C29 H291 110.6 no
C29 C30 C31 102.5(5) yes
C29 C30 H301 110.4 no
C31 C30 H301 110.5 no
C29 C30 H302 111.2 no
C31 C30 H302 111.7 no
H301 C30 H302 110.2 no
C30 C31 C32 102.1(5) yes
C30 C31 H312 112.1 no
C32 C31 H312 111.5 no
C30 C31 H311 111.9 no
C32 C31 H311 110.7 no
H312 C31 H311 108.5 no
C31 C32 O2 105.9(5) yes
C31 C32 H321 109.2 no
O2 C32 H321 110.3 no
C31 C32 H322 111.2 no
O2 C32 H322 109.8 no
H321 C32 H322 110.4 no
C34 C33 H331 111.3 no
C34 C33 H332 109.7 no
H331 C33 H332 109.3 no
C34 C33 O1 105.7(4) yes
H331 C33 O1 110.2 no
H332 C33 O1 110.6 no
C33 C34 C35 102.4(5) yes
C33 C34 H342 110.2 no
C35 C34 H342 111.4 no
C33 C34 H341 112.0 no
C35 C34 H341 112.1 no
H342 C34 H341 108.7 no
C34 C35 C36 106.1(5) yes
C34 C35 H351 110.3 no
C36 C35 H351 109.1 no
C34 C35 H352 109.8 no
C36 C35 H352 111.0 no
H351 C35 H352 110.4 no
C35 C36 H361 111.5 no
C35 C36 H362 110.0 no
H361 C36 H362 109.2 no
C35 C36 O1 105.5(4) yes
H361 C36 O1 110.5 no
H362 C36 O1 110.1 no
C29 O2 C32 109.0(4) yes
C29 O2 Li1 116.6(4) yes
C32 O2 Li1 123.7(4) yes
O1 Li1 Cl4 104.9(4) yes
O1 Li1 Cl5 97.3(3) yes
Cl4 Li1 Cl5 115.1(3) yes
O1 Li1 O2 103.9(4) yes
Cl4 Li1 O2 116.9(4) yes
Cl5 Li1 O2 115.2(4) yes
Hf1 Cl1 Hf2 87.45(3) yes
Hf1 Cl2 Hf2 86.77(3) yes
Hf1 Cl3 Hf2 87.27(3) yes
Hf1 Cl4 Li1 108.7(2) yes
Hf2 Cl5 Li1 108.8(2) yes
C5 Hf1 C3 64.55(15) yes
C5 Hf1 C7 56.08(14) yes
C3 Hf1 C7 90.36(14) yes
C5 Hf1 C1 90.53(15) yes
C3 Hf1 C1 55.87(15) yes
C7 Hf1 C1 64.18(15) yes
C5 Hf1 Cl2 95.77(11) yes
C3 Hf1 Cl2 146.93(11) yes
C7 Hf1 Cl2 100.35(11) yes
C1 Hf1 Cl2 155.73(11) yes
C5 Hf1 Cl3 147.94(10) yes
C3 Hf1 Cl3 96.86(10) yes
C7 Hf1 Cl3 154.76(11) yes
C1 Hf1 Cl3 100.29(10) yes
Cl2 Hf1 Cl3 86.66(3) yes
C5 Hf1 Cl1 77.82(10) yes
C3 Hf1 Cl1 77.84(11) yes
C7 Hf1 Cl1 132.65(10) yes
C1 Hf1 Cl1 132.38(11) yes
Cl2 Hf1 Cl1 71.89(3) yes
C5 Hf1 Cl4 132.72(10) yes
C3 Hf1 Cl4 133.86(11) yes
C7 Hf1 Cl4 78.41(10) yes
C1 Hf1 Cl4 79.38(11) yes
Cl2 Hf1 Cl4 79.15(3) yes
C5 Hf1 C2 90.93(14) yes
C3 Hf1 C2 32.21(15) yes
C7 Hf1 C2 90.58(14) yes
C1 Hf1 C2 32.15(14) yes
Cl2 Hf1 C2 169.05(10) yes
C5 Hf1 C8 59.38(15) yes
C3 Hf1 C8 59.20(14) yes
C7 Hf1 C8 34.88(15) yes
C1 Hf1 C8 34.91(14) yes
Cl2 Hf1 C8 134.96(11) yes
C5 Hf1 C4 35.03(15) yes
C3 Hf1 C4 35.22(15) yes
C7 Hf1 C4 59.00(14) yes
C1 Hf1 C4 59.18(15) yes
Cl2 Hf1 C4 130.78(12) yes
C5 Hf1 C6 32.17(14) yes
C3 Hf1 C6 90.56(15) yes
C7 Hf1 C6 32.01(14) yes
C1 Hf1 C6 90.29(14) yes
Cl2 Hf1 C6 82.91(10) yes
Cl3 Hf1 Cl1 72.58(3) yes
Cl3 Hf1 Cl4 79.19(3) yes
Cl1 Hf1 Cl4 140.23(3) yes
Cl3 Hf1 C2 83.08(10) yes
Cl1 Hf1 C2 101.23(11) yes
Cl4 Hf1 C2 102.56(11) yes
Cl3 Hf1 C8 135.03(11) yes
Cl1 Hf1 C8 128.40(11) yes
Cl4 Hf1 C8 91.36(11) yes
C2 Hf1 C8 55.99(15) yes
Cl3 Hf1 C4 132.07(11) yes
Cl1 Hf1 C4 90.24(11) yes
Cl4 Hf1 C4 129.52(11) yes
C2 Hf1 C4 56.20(15) yes
C8 Hf1 C4 38.17(15) yes
Cl3 Hf1 C6 169.26(10) yes
Cl1 Hf1 C6 101.61(10) yes
Cl4 Hf1 C6 101.20(11) yes
C2 Hf1 C6 107.14(14) yes
C8 Hf1 C6 55.66(15) yes
C4 Hf1 C6 55.60(15) yes
C19 Hf2 C17 65.13(16) yes
C19 Hf2 C21 56.55(15) yes
C17 Hf2 C21 90.75(15) yes
C19 Hf2 C15 90.69(16) yes
C17 Hf2 C15 56.08(15) yes
C21 Hf2 C15 63.59(17) yes
C19 Hf2 Cl2 147.03(10) yes
C17 Hf2 Cl2 96.09(11) yes
C21 Hf2 Cl2 155.23(11) yes
C15 Hf2 Cl2 100.98(11) yes
C19 Hf2 Cl1 77.64(10) yes
C17 Hf2 Cl1 77.55(11) yes
C21 Hf2 Cl1 133.06(11) yes
C15 Hf2 Cl1 132.44(11) yes
Cl2 Hf2 Cl1 71.71(3) yes
C19 Hf2 Cl3 95.66(12) yes
C17 Hf2 Cl3 147.43(11) yes
C21 Hf2 Cl3 100.26(12) yes
C15 Hf2 Cl3 155.02(11) yes
Cl2 Hf2 Cl3 86.63(3) yes
C19 Hf2 C20 32.59(15) yes
C17 Hf2 C20 91.18(15) yes
C21 Hf2 C20 31.93(16) yes
C15 Hf2 C20 89.77(15) yes
Cl2 Hf2 C20 169.14(10) yes
C19 Hf2 C16 91.10(15) yes
C17 Hf2 C16 32.20(14) yes
C21 Hf2 C16 89.96(15) yes
C15 Hf2 C16 31.99(15) yes
Cl2 Hf2 C16 83.47(10) yes
C19 Hf2 C22 59.59(16) yes
C17 Hf2 C22 59.35(15) yes
C21 Hf2 C22 34.84(17) yes
C15 Hf2 C22 34.67(16) yes
Cl2 Hf2 C22 135.38(13) yes
C19 Hf2 C18 35.62(16) yes
C17 Hf2 C18 35.34(16) yes
C21 Hf2 C18 59.29(16) yes
C15 Hf2 C18 58.91(15) yes
Cl2 Hf2 C18 131.41(12) yes
C19 Hf2 Cl5 133.53(11) yes
C17 Hf2 Cl5 132.39(11) yes
C21 Hf2 Cl5 78.52(11) yes
C15 Hf2 Cl5 78.08(11) yes
Cl2 Hf2 Cl5 79.32(3) yes
Cl1 Hf2 Cl3 72.53(3) yes
Cl1 Hf2 C20 102.17(11) yes
Cl3 Hf2 C20 82.91(10) yes
Cl1 Hf2 C16 101.47(10) yes
Cl3 Hf2 C16 169.69(10) yes
C20 Hf2 C16 106.81(14) yes
Cl1 Hf2 C22 128.17(12) yes
Cl3 Hf2 C22 134.82(12) yes
C20 Hf2 C22 55.46(16) yes
C16 Hf2 C22 55.49(15) yes
Cl1 Hf2 C18 90.17(11) yes
Cl3 Hf2 C18 131.27(11) yes
C20 Hf2 C18 56.08(16) yes
C16 Hf2 C18 55.75(15) yes
C22 Hf2 C18 38.00(16) yes
Cl1 Hf2 Cl5 140.79(3) yes
Cl3 Hf2 Cl5 80.07(4) yes
C20 Hf2 Cl5 101.65(11) yes
C16 Hf2 Cl5 100.85(10) yes
C22 Hf2 Cl5 91.03(12) yes
C18 Hf2 Cl5 129.02(11) yes
C36 O1 C33 109.2(4) yes
C36 O1 Li1 113.5(4) yes
C33 O1 Li1 118.8(4) yes

loop_
_geom_bond_atom_site_label_1
_geom_bond_atom_site_label_2
_geom_bond_distance
_geom_bond_publ_flag
C1 C2 1.414(6) yes
C1 C8 1.437(6) yes
C1 C9 1.517(6) yes
C1 Hf1 2.485(4) yes
C2 C3 1.413(7) yes
C2 C10 1.511(6) yes
C2 Hf1 2.605(4) yes
C3 C4 1.442(6) yes
C3 C11 1.520(6) yes
C3 Hf1 2.469(4) yes
C4 C5 1.434(6) yes
C4 C8 1.467(6) yes
C4 Hf1 2.243(4) yes
C5 C6 1.417(6) yes
C5 C12 1.505(6) yes
C5 Hf1 2.467(4) yes
C6 C7 1.413(6) yes
C6 C13 1.504(6) yes
C6 Hf1 2.619(4) yes
C7 C8 1.435(6) yes
C7 C14 1.511(6) yes
C7 Hf1 2.483(4) yes
C8 Hf1 2.244(4) yes
C9 H91 0.969 no
C9 H93 0.959 no
C9 H92 0.974 no
C10 H101 0.953 no
C10 H103 0.961 no
C10 H102 0.955 no
C11 H111 0.961 no
C11 H113 0.954 no
C11 H112 0.960 no
C12 H121 0.958 no
C12 H123 0.962 no
C12 H122 0.962 no
C13 H131 0.966 no
C13 H132 0.958 no
C13 H133 0.967 no
C14 H141 0.970 no
C14 H142 0.962 no
C14 H143 0.967 no
C15 C16 1.417(7) yes
C15 C22 1.442(7) yes
C15 C23 1.485(6) yes
C15 Hf2 2.517(5) yes
C16 C17 1.416(6) yes
C16 C24 1.512(7) yes
C16 Hf2 2.615(4) yes
C17 C18 1.445(6) yes
C17 C25 1.503(7) yes
C17 Hf2 2.466(4) yes
C18 C19 1.450(7) yes
C18 C22 1.459(6) yes
C18 Hf2 2.240(4) yes
C19 C20 1.427(7) yes
C19 C26 1.508(6) yes
C19 Hf2 2.455(4) yes
C20 C21 1.407(7) yes
C20 C27 1.510(7) yes
C20 Hf2 2.606(4) yes
C21 C22 1.440(7) yes
C21 C28 1.488(7) yes
C21 Hf2 2.497(4) yes
C22 Hf2 2.242(4) yes
C23 H231 0.953 no
C23 H232 0.966 no
C23 H233 0.957 no
C24 H241 0.959 no
C24 H242 0.969 no
C24 H243 0.962 no
C25 H251 0.956 no
C25 H252 0.968 no
C25 H253 0.958 no
C26 H262 0.963 no
C26 H261 0.971 no
C26 H263 0.958 no
C27 H272 0.958 no
C27 H271 0.958 no
C27 H273 0.952 no
C28 H282 0.956 no
C28 H281 0.959 no
C28 H283 0.955 no
C29 C30 1.506(8) yes
C29 O2 1.445(6) yes
C29 H292 0.963 no
C29 H291 0.966 no
C30 C31 1.523(9) yes
C30 H301 0.986 no
C30 H302 0.966 no
C31 C32 1.515(8) yes
C31 H312 0.964 no
C31 H311 0.970 no
C32 O2 1.445(7) yes
C32 H321 0.968 no
C32 H322 0.972 no
C33 C34 1.513(7) yes
C33 H331 0.966 no
C33 H332 0.975 no
C33 O1 1.441(6) yes
C34 C35 1.470(10) yes
C34 H342 0.973 no
C34 H341 0.967 no
C35 C36 1.510(9) yes
C35 H351 0.968 no
C35 H352 0.982 no
C36 H361 0.968 no
C36 H362 0.970 no
C36 O1 1.444(6) yes
O2 Li1 1.960(9) yes
Li1 O1 1.961(9) yes
Li1 Cl4 2.362(8) yes
Li1 Cl5 2.371(8) yes
Cl1 Hf1 2.6126(10) yes
Cl1 Hf2 2.6193(10) yes
Cl2 Hf1 2.6300(11) yes
Cl2 Hf2 2.6344(9) yes
Cl3 Hf1 2.6219(9) yes
Cl3 Hf2 2.6186(12) yes
Cl4 Hf1 2.5657(10) yes
Cl5 Hf2 2.5417(9) yes
